data_4033059
loop_
_publ_author_name
'Huang, Sheng-Han'
'Liang, Kai-Hsiang'
'Lu, Jia-Syun'
'Chang, Wei-Sheng'
'Su, Ming-Der'
'Yang, Te-Fang'

_publ_section_title
;
 Total Synthesis of (+)-Antrocin and Its Diastereomer and Clarification of
 the Absolute Stereochemistry of (-)-Antrocin.
;
_journal_issue 18
_journal_name_full 'The Journal of organic chemistry'
_journal_page_first 9576
_journal_page_last 9584
_journal_paper_doi 10.1021/acs.joc.7b01600
_journal_volume 82
_journal_year 2017
_chemical_formula_sum 'C25 H34 O6'
_chemical_formula_weight 430.52
_chemical_name_systematic
; 
 ? 
;
_space_group_IT_number 4
_symmetry_cell_setting monoclinic
_symmetry_space_group_name_Hall 'P 2yb'
_symmetry_space_group_name_H-M 'P 1 21 1'
_atom_sites_solution_hydrogens geom
_atom_sites_solution_primary direct
_atom_sites_solution_secondary difmap
_audit_creation_method SHELXL-97
_cell_angle_alpha 90.00
_cell_angle_beta 101.280(9)
_cell_angle_gamma 90.00
_cell_formula_units_Z 2
_cell_length_a 6.7453(5)
_cell_length_b 11.8927(10)
_cell_length_c 14.4914(13)
_cell_measurement_reflns_used 1078
_cell_measurement_temperature 295(2)
_cell_measurement_theta_max 68.5160
_cell_measurement_theta_min 4.8360
_cell_volume 1140.04(17)
_computing_cell_refinement
; 
CrysAlisPro, Agilent Technologies, 
Version 1.171.37.31 (release 14-01-2014 CrysAlis171 .NET) 
(compiled Jan 14 2014,18:38:05) 
Empirical absorption correction using spherical harmonics, 
 implemented in SCALE3 ABSPACK scaling algorithm. 
;
_computing_data_collection
; 
CrysAlisPro, Agilent Technologies, 
Version 1.171.37.31 (release 14-01-2014 CrysAlis171 .NET) 
(compiled Jan 14 2014,18:38:05) 
Empirical absorption correction using spherical harmonics, 
 implemented in SCALE3 ABSPACK scaling algorithm. 
;
_computing_data_reduction
; 
CrysAlisPro, Agilent Technologies, 
Version 1.171.37.31 (release 14-01-2014 CrysAlis171 .NET) 
(compiled Jan 14 2014,18:38:05) 
Empirical absorption correction using spherical harmonics, 
 implemented in SCALE3 ABSPACK scaling algorithm. 
;
_computing_molecular_graphics SHELXTL
_computing_publication_material SHELXTL
_computing_structure_refinement 'SHELXL-97 (Sheldrick, 1997)'
_computing_structure_solution 'SHELXS-97 (Sheldrick, 1990)'
_diffrn_ambient_temperature 295(2)
_diffrn_measured_fraction_theta_full 0.983
_diffrn_measured_fraction_theta_max 0.983
_diffrn_measurement_device_type 'Oxford Diffraction Gemini A'
_diffrn_measurement_method CCD
_diffrn_radiation_monochromator graphite
_diffrn_radiation_source 'fine-focus sealed tube'
_diffrn_radiation_type CuK\a
_diffrn_radiation_wavelength 1.54178
_diffrn_reflns_av_R_equivalents 0.0544
_diffrn_reflns_av_sigmaI/netI 0.0825
_diffrn_reflns_limit_h_max 8
_diffrn_reflns_limit_h_min -5
_diffrn_reflns_limit_k_max 14
_diffrn_reflns_limit_k_min -13
_diffrn_reflns_limit_l_max 16
_diffrn_reflns_limit_l_min -17
_diffrn_reflns_number 4896
_diffrn_reflns_theta_full 68.00
_diffrn_reflns_theta_max 68.00
_diffrn_reflns_theta_min 3.11
_exptl_absorpt_coefficient_mu 0.718
_exptl_absorpt_correction_T_max 1.00000
_exptl_absorpt_correction_T_min 0.75113
_exptl_absorpt_correction_type multi-scan
_exptl_absorpt_process_details
; 
CrysAlisPro, Agilent Technologies, 
Version 1.171.37.31 (release 14-01-2014 CrysAlis171 .NET) 
(compiled Jan 14 2014,18:38:05) 
Empirical absorption correction using spherical harmonics, 
 implemented in SCALE3 ABSPACK scaling algorithm. 
;
_exptl_crystal_density_diffrn 1.254
_exptl_crystal_density_method 'not measured'
_exptl_crystal_F_000 464
_exptl_crystal_size_max 0.25
_exptl_crystal_size_mid 0.15
_exptl_crystal_size_min 0.10
_refine_diff_density_max 0.255
_refine_diff_density_min -0.175
_refine_diff_density_rms 0.051
_refine_ls_abs_structure_details 'Flack H D (1983), Acta Cryst. A39, 876-881'
_refine_ls_abs_structure_Flack 0.8(4)
_refine_ls_extinction_method none
_refine_ls_goodness_of_fit_ref 0.895
_refine_ls_hydrogen_treatment mixed
_refine_ls_matrix_type full
_refine_ls_number_parameters 280
_refine_ls_number_reflns 3143
_refine_ls_number_restraints 1
_refine_ls_restrained_S_all 0.895
_refine_ls_R_factor_all 0.0990
_refine_ls_R_factor_gt 0.0642
_refine_ls_shift/su_max 0.069
_refine_ls_shift/su_mean 0.015
_refine_ls_structure_factor_coef Fsqd
_refine_ls_weighting_details 'calc w=1/[\s^2^(Fo^2^)+(0.1000P)^2^+0.0000P] where P=(Fo^2^+2Fc^2^)/3'
_refine_ls_weighting_scheme calc
_refine_ls_wR_factor_gt 0.1514
_refine_ls_wR_factor_ref 0.1774
_reflns_number_gt 2076
_reflns_number_total 3143
_reflns_threshold_expression >2sigma(I)
_cod_data_source_file jo7b01600_si_002.cif
_cod_data_source_block ic16798_compound_16
_cod_depositor_comments
;
The following automatic conversions were performed:

'_symmetry_cell_setting' value 'Monoclinic' changed to 'monoclinic'
according to
/home/data/users/saulius/crontab/automatic-downloads/current/ACS/lib/dictionaries/cif_core.dic
dictionary named 'cif_core.dic' version 2.4.2 from 2011-04-26.

Automatic conversion script
Id: cif_fix_values 4973 2017-02-22 13:04:09Z antanas 
;
_cod_original_cell_volume 1140.04(16)
_cod_original_sg_symbol_H-M P2(1)
_cod_database_code 4033059

loop_
_symmetry_equiv_pos_as_xyz
'x, y, z'
'-x, y+1/2, -z'

loop_
_atom_site_label
_atom_site_type_symbol
_atom_site_fract_x
_atom_site_fract_y
_atom_site_fract_z
_atom_site_U_iso_or_equiv
_atom_site_adp_type
_atom_site_occupancy
_atom_site_symmetry_multiplicity
_atom_site_calc_flag
_atom_site_refinement_flags
O1 O 0.3487(5) 0.2315(3) 0.3303(2) 0.0543(10) Uani 1 1 d .
O2 O 0.6369(5) 0.2952(4) 0.4180(3) 0.0691(11) Uani 1 1 d .
O3 O -0.1242(6) 0.0888(4) 0.2752(3) 0.0713(12) Uani 1 1 d .
O4 O -0.0254(5) 0.2623(3) 0.2495(2) 0.0512(9) Uani 1 1 d .
O5 O 0.2499(5) 0.5334(4) 0.1318(3) 0.0647(11) Uani 1 1 d .
O6 O 0.1750(6) 0.6584(4) 0.0178(3) 0.0798(13) Uani 1 1 d .
C1 C 0.5000(8) 0.2289(5) 0.4078(4) 0.0533(14) Uani 1 1 d .
C2 C 0.4587(7) 0.1336(6) 0.4673(3) 0.0570(14) Uani 1 1 d .
C3 C 0.4918(9) 0.0279(6) 0.4105(5) 0.0744(18) Uani 1 1 d .
H3A H 0.4824 -0.0400 0.4464 0.089 Uiso 1 1 calc R
H3B H 0.6225 0.0300 0.3920 0.089 Uiso 1 1 calc R
C4 C 0.3169(9) 0.0348(6) 0.3233(5) 0.0745(18) Uani 1 1 d .
H4A H 0.3681 0.0404 0.2654 0.089 Uiso 1 1 calc R
H4B H 0.2280 -0.0298 0.3198 0.089 Uiso 1 1 calc R
C5 C 0.2103(7) 0.1418(5) 0.3427(4) 0.0481(12) Uani 1 1 d .
C6 C 0.2263(7) 0.1429(6) 0.4509(4) 0.0589(15) Uani 1 1 d .
C7 C 0.5759(8) 0.1378(8) 0.5679(4) 0.080(2) Uani 1 1 d .
H7A H 0.5461 0.2068 0.5968 0.120 Uiso 1 1 calc R
H7B H 0.7181 0.1340 0.5681 0.120 Uiso 1 1 calc R
H7C H 0.5375 0.0753 0.6025 0.120 Uiso 1 1 calc R
C8 C 0.1203(9) 0.0448(7) 0.4884(5) 0.093(3) Uani 1 1 d .
H8A H 0.1365 0.0511 0.5555 0.140 Uiso 1 1 calc R
H8B H 0.1785 -0.0247 0.4729 0.140 Uiso 1 1 calc R
H8C H -0.0210 0.0461 0.4604 0.140 Uiso 1 1 calc R
C9 C 0.1492(9) 0.2527(7) 0.4856(4) 0.080(2) Uani 1 1 d .
H9A H 0.1621 0.2497 0.5527 0.120 Uiso 1 1 calc R
H9B H 0.0097 0.2630 0.4567 0.120 Uiso 1 1 calc R
H9C H 0.2274 0.3144 0.4693 0.120 Uiso 1 1 calc R
C10 C 0.0020(8) 0.1605(5) 0.2845(4) 0.0498(13) Uani 1 1 d .
C11 C -0.2232(7) 0.2845(5) 0.1913(4) 0.0489(12) Uani 1 1 d .
H11A H -0.3290 0.2631 0.2246 0.059 Uiso 1 1 calc R
H11B H -0.2402 0.2414 0.1335 0.059 Uiso 1 1 calc R
C12 C -0.2359(7) 0.4096(4) 0.1693(3) 0.0473(13) Uani 1 1 d .
H12A H -0.3651 0.4216 0.1260 0.057 Uiso 1 1 calc R
C13 C -0.2411(9) 0.4808(5) 0.2546(4) 0.0558(14) Uani 1 1 d .
H13A H -0.3637 0.4650 0.2777 0.067 Uiso 1 1 calc R
H13B H -0.1266 0.4622 0.3039 0.067 Uiso 1 1 calc R
C14 C -0.2339(8) 0.6037(5) 0.2307(4) 0.0563(14) Uani 1 1 d .
H14A H -0.2722 0.6538 0.2733 0.068 Uiso 1 1 calc R
C15 C -0.1794(7) 0.6485(5) 0.1559(4) 0.0485(12) Uani 1 1 d .
C16 C -0.2161(9) 0.7736(5) 0.1310(4) 0.0605(15) Uani 1 1 d .
C17 C -0.3460(9) 0.7808(6) 0.0304(4) 0.0698(17) Uani 1 1 d .
H17A H -0.4838 0.7599 0.0330 0.084 Uiso 1 1 calc R
H17B H -0.3479 0.8583 0.0094 0.084 Uiso 1 1 calc R
C18 C -0.2744(9) 0.7074(5) -0.0417(4) 0.0679(17) Uani 1 1 d .
H18A H -0.3711 0.7121 -0.1007 0.081 Uiso 1 1 calc R
H18B H -0.1461 0.7359 -0.0524 0.081 Uiso 1 1 calc R
C19 C -0.2489(9) 0.5843(5) -0.0116(4) 0.0574(14) Uani 1 1 d .
H19A H -0.3794 0.5531 -0.0068 0.069 Uiso 1 1 calc R
H19B H -0.1967 0.5418 -0.0588 0.069 Uiso 1 1 calc R
C20 C -0.1029(7) 0.5736(5) 0.0838(3) 0.0490(13) Uani 1 1 d .
C21 C 0.1158(8) 0.5970(6) 0.0724(4) 0.0587(14) Uani 1 1 d .
C22 C 0.1415(8) 0.4533(5) 0.1782(4) 0.0558(14) Uani 1 1 d .
H22A H 0.1402 0.4771 0.2421 0.067 Uiso 1 1 calc R
H22B H 0.2036 0.3796 0.1800 0.067 Uiso 1 1 calc R
C23 C -0.0733(7) 0.4507(5) 0.1194(4) 0.0495(13) Uani 1 1 d .
H23A H -0.0731 0.4019 0.0649 0.059 Uiso 1 1 calc R
C24 C -0.0168(10) 0.8383(6) 0.1369(5) 0.0751(18) Uani 1 1 d .
H24A H 0.0621 0.8323 0.1995 0.113 Uiso 1 1 calc R
H24B H -0.0455 0.9160 0.1221 0.113 Uiso 1 1 calc R
H24C H 0.0575 0.8069 0.0929 0.113 Uiso 1 1 calc R
C25 C -0.3365(11) 0.8324(6) 0.1955(6) 0.087(2) Uani 1 1 d .
H25A H -0.2614 0.8306 0.2590 0.130 Uiso 1 1 calc R
H25B H -0.4634 0.7946 0.1924 0.130 Uiso 1 1 calc R
H25C H -0.3606 0.9091 0.1758 0.130 Uiso 1 1 calc R

loop_
_atom_site_aniso_label
_atom_site_aniso_U_11
_atom_site_aniso_U_22
_atom_site_aniso_U_33
_atom_site_aniso_U_23
_atom_site_aniso_U_13
_atom_site_aniso_U_12
O1 0.041(2) 0.064(2) 0.056(2) 0.0110(19) 0.0076(17) -0.0055(18)
O2 0.042(2) 0.075(3) 0.087(3) 0.011(2) 0.0045(19) -0.014(2)
O3 0.052(2) 0.060(3) 0.093(3) 0.006(2) -0.005(2) -0.011(2)
O4 0.0364(18) 0.055(2) 0.059(2) 0.0057(18) 0.0012(15) -0.0015(17)
O5 0.0381(19) 0.076(3) 0.082(3) 0.016(2) 0.0145(18) -0.001(2)
O6 0.062(3) 0.100(3) 0.083(3) 0.027(3) 0.030(2) -0.003(3)
C1 0.038(3) 0.061(4) 0.060(3) -0.002(3) 0.010(3) -0.005(3)
C2 0.034(2) 0.075(4) 0.063(3) 0.014(3) 0.011(2) -0.001(3)
C3 0.046(3) 0.069(4) 0.105(5) 0.012(4) 0.008(3) 0.005(3)
C4 0.050(3) 0.065(4) 0.105(5) -0.007(4) 0.006(3) 0.004(3)
C5 0.033(2) 0.048(3) 0.064(3) 0.000(3) 0.011(2) -0.007(2)
C6 0.038(3) 0.079(4) 0.058(3) 0.020(3) 0.004(2) 0.000(3)
C7 0.036(3) 0.132(6) 0.071(3) 0.026(4) 0.009(2) -0.003(4)
C8 0.042(3) 0.135(7) 0.099(5) 0.058(5) 0.004(3) -0.017(4)
C9 0.041(3) 0.127(7) 0.073(4) -0.026(4) 0.013(3) 0.008(4)
C10 0.042(3) 0.052(3) 0.055(3) 0.004(3) 0.007(2) 0.000(3)
C11 0.034(2) 0.057(3) 0.053(3) 0.002(3) 0.002(2) -0.008(2)
C12 0.036(3) 0.051(3) 0.053(3) 0.004(3) 0.003(2) -0.003(2)
C13 0.053(3) 0.064(4) 0.052(3) -0.003(3) 0.014(3) -0.002(3)
C14 0.060(3) 0.049(3) 0.061(3) -0.002(3) 0.015(3) 0.000(3)
C15 0.042(3) 0.047(3) 0.057(3) 0.000(3) 0.009(2) -0.003(3)
C16 0.058(3) 0.057(4) 0.067(3) 0.000(3) 0.015(3) -0.005(3)
C17 0.052(3) 0.064(4) 0.092(4) 0.016(4) 0.009(3) 0.005(3)
C18 0.059(4) 0.072(4) 0.070(4) 0.017(3) 0.005(3) 0.000(3)
C19 0.054(3) 0.060(3) 0.058(3) 0.008(3) 0.009(3) 0.000(3)
C20 0.038(3) 0.062(4) 0.047(3) 0.001(2) 0.008(2) -0.005(2)
C21 0.057(3) 0.066(4) 0.055(3) 0.000(3) 0.017(3) 0.000(3)
C22 0.043(3) 0.063(4) 0.062(3) 0.006(3) 0.012(2) -0.001(3)
C23 0.034(3) 0.060(3) 0.054(3) -0.006(3) 0.008(2) -0.001(2)
C24 0.071(4) 0.063(4) 0.091(5) -0.002(3) 0.014(4) -0.017(3)
C25 0.106(6) 0.055(4) 0.103(5) -0.006(4) 0.029(4) 0.004(4)

loop_
_atom_type_symbol
_atom_type_description
_atom_type_scat_dispersion_real
_atom_type_scat_dispersion_imag
_atom_type_scat_source
C C 0.0181 0.0091 'International Tables Vol C Tables 4.2.6.8 and 6.1.1.4'
H H 0.0000 0.0000 'International Tables Vol C Tables 4.2.6.8 and 6.1.1.4'
O O 0.0492 0.0322 'International Tables Vol C Tables 4.2.6.8 and 6.1.1.4'

loop_
_geom_angle_atom_site_label_1
_geom_angle_atom_site_label_2
_geom_angle_atom_site_label_3
_geom_angle
C1 O1 C5 106.1(4)
C10 O4 C11 115.8(4)
C21 O5 C22 109.2(4)
O2 C1 O1 121.4(5)
O2 C1 C2 131.1(5)
O1 C1 C2 107.5(4)
C1 C2 C7 114.3(5)
C1 C2 C6 99.0(4)
C7 C2 C6 117.9(4)
C1 C2 C3 104.4(4)
C7 C2 C3 115.9(5)
C6 C2 C3 103.0(5)
C2 C3 C4 103.0(5)
C5 C4 C3 101.9(5)
O1 C5 C10 112.0(4)
O1 C5 C4 104.7(4)
C10 C5 C4 116.4(5)
O1 C5 C6 101.5(4)
C10 C5 C6 116.0(4)
C4 C5 C6 104.7(5)
C8 C6 C9 108.9(5)
C8 C6 C2 115.1(5)
C9 C6 C2 114.3(5)
C8 C6 C5 114.2(5)
C9 C6 C5 112.3(5)
C2 C6 C5 91.3(4)
O3 C10 O4 124.9(5)
O3 C10 C5 121.6(5)
O4 C10 C5 113.5(4)
O4 C11 C12 107.9(4)
C13 C12 C23 110.3(4)
C13 C12 C11 112.9(4)
C23 C12 C11 113.7(4)
C14 C13 C12 110.6(5)
C15 C14 C13 127.3(6)
C14 C15 C20 120.5(5)
C14 C15 C16 121.5(5)
C20 C15 C16 117.4(4)
C24 C16 C15 111.8(5)
C24 C16 C25 107.5(5)
C15 C16 C25 112.4(5)
C24 C16 C17 110.6(5)
C15 C16 C17 108.0(5)
C25 C16 C17 106.3(5)
C18 C17 C16 114.9(5)
C19 C18 C17 112.9(5)
C20 C19 C18 110.6(5)
C15 C20 C19 108.8(4)
C15 C20 C21 115.1(4)
C19 C20 C21 110.2(4)
C15 C20 C23 111.1(4)
C19 C20 C23 113.2(4)
C21 C20 C23 98.2(4)
O6 C21 O5 119.5(5)
O6 C21 C20 129.0(5)
O5 C21 C20 111.5(5)
O5 C22 C23 105.3(4)
C12 C23 C20 114.0(4)
C12 C23 C22 115.9(5)
C20 C23 C22 102.2(4)

loop_
_geom_bond_atom_site_label_1
_geom_bond_atom_site_label_2
_geom_bond_distance
O1 C1 1.361(6)
O1 C5 1.452(6)
O2 C1 1.202(6)
O3 C10 1.194(6)
O4 C10 1.312(6)
O4 C11 1.456(6)
O5 C21 1.351(7)
O5 C22 1.445(6)
O6 C21 1.201(7)
C1 C2 1.483(8)
C2 C7 1.517(7)
C2 C6 1.543(7)
C2 C3 1.542(10)
C3 C4 1.553(8)
C4 C5 1.514(8)
C5 C10 1.508(7)
C5 C6 1.550(7)
C6 C8 1.523(8)
C6 C9 1.527(9)
C11 C12 1.520(7)
C12 C13 1.503(7)
C12 C23 1.509(7)
C13 C14 1.506(8)
C14 C15 1.323(8)
C15 C20 1.536(7)
C15 C16 1.540(8)
C16 C24 1.537(8)
C16 C25 1.523(9)
C16 C17 1.550(8)
C17 C18 1.510(9)
C18 C19 1.528(8)
C19 C20 1.538(7)
C20 C21 1.542(7)
C20 C23 1.550(8)
C22 C23 1.531(7)
